data_2213779
loop_
_publ_author_name
'Hou, Hai-Yun'

_publ_section_title
;
 Bis{2-[(<i>E</i>)-cyclopentyliminomethyl]-6-methoxyphenolato}copper(II)
;
_journal_coeditor_code GK2077
_journal_issue 6
_journal_name_full 'Acta Crystallographica Section E'
_journal_page_first m1766
_journal_page_last m1766
_journal_paper_doi 10.1107/S1600536807023860
_journal_volume 63
_journal_year 2007
_chemical_formula_iupac '[Cu (C13 H16 N O2 )2 ]'
_chemical_formula_moiety 'C26 H32 Cu N2 O4'
_chemical_formula_sum 'C26 H32 Cu N2 O4'
_chemical_formula_weight 500.08
_chemical_name_systematic
;
bis{2-[(E)-cyclopentyliminomethyl]-6-methoxyphenolato}copper(II)
;
_space_group_IT_number 61
_symmetry_cell_setting orthorhombic
_symmetry_space_group_name_Hall '-P 2ac 2ab'
_symmetry_space_group_name_H-M 'P b c a'
_atom_sites_solution_hydrogens geom
_atom_sites_solution_primary direct
_atom_sites_solution_secondary difmap
_audit_creation_method SHELXL-97
_cell_angle_alpha 90.00
_cell_angle_beta 90.00
_cell_angle_gamma 90.00
_cell_formula_units_Z 4
_cell_length_a 12.060(2)
_cell_length_b 10.8025(18)
_cell_length_c 17.863(3)
_cell_measurement_reflns_used 3071
_cell_measurement_temperature 293(2)
_cell_measurement_theta_max 25.4
_cell_measurement_theta_min 2.3
_cell_volume 2327.2(7)
_computing_cell_refinement 'SAINT (Bruker, 2000)'
_computing_data_collection 'SMART (Bruker, 2000)'
_computing_data_reduction SAINT
_computing_molecular_graphics SHELXTL
_computing_publication_material SHELXTL
_computing_structure_refinement SHELXTL
_computing_structure_solution 'SHELXTL (Bruker, 2000)'
_diffrn_ambient_temperature 293(2)
_diffrn_measured_fraction_theta_full 0.997
_diffrn_measured_fraction_theta_max 0.997
_diffrn_measurement_device_type 'Bruker SMART APEX CCD area-detector diffractometer'
_diffrn_measurement_method '\w scans'
_diffrn_radiation_monochromator graphite
_diffrn_radiation_source 'fine-focus sealed tube'
_diffrn_radiation_type MoK\a
_diffrn_radiation_wavelength 0.71073
_diffrn_reflns_av_R_equivalents 0.0483
_diffrn_reflns_av_sigmaI/netI 0.0345
_diffrn_reflns_limit_h_max 15
_diffrn_reflns_limit_h_min -15
_diffrn_reflns_limit_k_max 13
_diffrn_reflns_limit_k_min -13
_diffrn_reflns_limit_l_max 22
_diffrn_reflns_limit_l_min -22
_diffrn_reflns_number 18677
_diffrn_reflns_theta_full 27.49
_diffrn_reflns_theta_max 27.49
_diffrn_reflns_theta_min 2.28
_diffrn_standards_number 0
_exptl_absorpt_coefficient_mu 0.974
_exptl_absorpt_correction_T_max 0.7927
_exptl_absorpt_correction_T_min 0.7393
_exptl_absorpt_correction_type multi-scan
_exptl_absorpt_process_details '(SADABS; Bruker, 2000)'
_exptl_crystal_colour blue
_exptl_crystal_density_diffrn 1.427
_exptl_crystal_density_method 'not measured'
_exptl_crystal_description block
_exptl_crystal_F_000 1052
_exptl_crystal_size_max 0.33
_exptl_crystal_size_mid 0.27
_exptl_crystal_size_min 0.25
_refine_diff_density_max 0.285
_refine_diff_density_min -0.519
_refine_ls_extinction_method none
_refine_ls_goodness_of_fit_ref 1.030
_refine_ls_hydrogen_treatment constr
_refine_ls_matrix_type full
_refine_ls_number_parameters 152
_refine_ls_number_reflns 2662
_refine_ls_number_restraints 0
_refine_ls_restrained_S_all 1.030
_refine_ls_R_factor_all 0.0595
_refine_ls_R_factor_gt 0.0394
_refine_ls_shift/su_max 0.000
_refine_ls_shift/su_mean 0.000
_refine_ls_structure_factor_coef Fsqd
_refine_ls_weighting_details 'calc w=1/[\s^2^(Fo^2^)+(0.0539P)^2^+0.5523P] where P=(Fo^2^+2Fc^2^)/3'
_refine_ls_weighting_scheme calc
_refine_ls_wR_factor_gt 0.0972
_refine_ls_wR_factor_ref 0.1077
_reflns_number_gt 1921
_reflns_number_total 2662
_reflns_threshold_expression I>2\s(I)
_cod_data_source_file gk2077.cif
_cod_data_source_block I
_cod_original_cell_volume 2327.1(7)
_cod_original_sg_symbol_H-M ' P b c a'
_cod_database_code 2213779
_cod_database_fobs_code 2213779

loop_
_symmetry_equiv_pos_as_xyz
'x, y, z'
'-x+1/2, -y, z+1/2'
'-x, y+1/2, -z+1/2'
'x+1/2, -y+1/2, -z'
'-x, -y, -z'
'x-1/2, y, -z-1/2'
'x, -y-1/2, z-1/2'
'-x-1/2, y-1/2, z'

loop_
_atom_site_type_symbol
_atom_site_label
_atom_site_fract_x
_atom_site_fract_y
_atom_site_fract_z
_atom_site_U_iso_or_equiv
_atom_site_adp_type
_atom_site_calc_flag
_atom_site_refinement_flags
_atom_site_occupancy
Cu Cu1 0.5000 1.0000 0.5000 0.03149(14) Uani d S 1
O O1 0.48094(13) 1.06065(17) 0.59762(9) 0.0476(4) Uani d . 1
O O2 0.47911(14) 1.21263(17) 0.71126(10) 0.0532(5) Uani d . 1
N N1 0.37204(14) 0.88125(16) 0.51335(9) 0.0309(4) Uani d . 1
C C1 0.30127(18) 0.98086(19) 0.62636(12) 0.0349(5) Uani d . 1
C C2 0.39230(17) 1.05894(19) 0.63916(11) 0.0339(5) Uani d . 1
C C3 0.38780(18) 1.13863(19) 0.70281(11) 0.0385(5) Uani d . 1
C C4 0.2975(2) 1.1376(2) 0.74929(13) 0.0484(6) Uani d . 1
H H4 0.2963 1.1893 0.7909 0.058 Uiso calc R 1
C C5 0.2074(2) 1.0602(2) 0.73515(14) 0.0524(6) Uani d . 1
H H5 0.1461 1.0615 0.7667 0.063 Uiso calc R 1
C C6 0.2092(2) 0.9832(2) 0.67549(14) 0.0474(6) Uani d . 1
H H6 0.1492 0.9312 0.6666 0.057 Uiso calc R 1
C C7 0.30020(17) 0.8935(2) 0.56588(11) 0.0353(5) Uani d . 1
H H7 0.2404 0.8392 0.5646 0.042 Uiso calc R 1
C C8 0.35710(16) 0.77989(18) 0.45869(11) 0.0326(5) Uani d . 1
H H8 0.3701 0.8150 0.4089 0.039 Uiso calc R 1
C C9 0.24757(18) 0.7099(2) 0.45507(13) 0.0416(5) Uani d . 1
H H9A 0.2249 0.6809 0.5041 0.050 Uiso calc R 1
H H9B 0.1891 0.7606 0.4338 0.050 Uiso calc R 1
C C10 0.27792(19) 0.6031(2) 0.40378(13) 0.0447(6) Uani d . 1
H H10A 0.2262 0.5350 0.4095 0.054 Uiso calc R 1
H H10B 0.2782 0.6292 0.3518 0.054 Uiso calc R 1
C C11 0.3933(2) 0.5656(2) 0.42889(18) 0.0623(8) Uani d . 1
H H11A 0.4389 0.5443 0.3860 0.075 Uiso calc R 1
H H11B 0.3897 0.4947 0.4621 0.075 Uiso calc R 1
C C12 0.4416(2) 0.6771(2) 0.46972(16) 0.0532(7) Uani d . 1
H H12A 0.4514 0.6591 0.5225 0.064 Uiso calc R 1
H H12B 0.5127 0.7002 0.4485 0.064 Uiso calc R 1
C C13 0.4917(2) 1.2773(3) 0.77932(19) 0.0682(9) Uani d . 1
H H13A 0.4325 1.3360 0.7847 0.102 Uiso calc R 1
H H13B 0.5614 1.3201 0.7793 0.102 Uiso calc R 1
H H13C 0.4898 1.2198 0.8203 0.102 Uiso calc R 1

loop_
_atom_site_aniso_label
_atom_site_aniso_U_11
_atom_site_aniso_U_22
_atom_site_aniso_U_33
_atom_site_aniso_U_12
_atom_site_aniso_U_13
_atom_site_aniso_U_23
Cu1 0.0323(2) 0.0320(2) 0.0301(2) -0.00396(14) 0.00267(14) -0.00402(15)
O1 0.0444(9) 0.0600(11) 0.0385(9) -0.0173(8) 0.0109(7) -0.0169(8)
O2 0.0556(10) 0.0581(11) 0.0457(10) -0.0085(8) -0.0009(8) -0.0213(9)
N1 0.0349(10) 0.0284(9) 0.0295(9) -0.0007(7) -0.0007(7) -0.0003(7)
C1 0.0372(12) 0.0350(12) 0.0325(11) 0.0033(9) 0.0021(9) 0.0017(9)
C2 0.0377(12) 0.0354(11) 0.0286(10) 0.0031(9) 0.0031(9) 0.0014(9)
C3 0.0459(13) 0.0366(11) 0.0331(11) 0.0052(10) -0.0029(10) -0.0028(9)
C4 0.0575(15) 0.0490(14) 0.0387(13) 0.0116(12) 0.0063(11) -0.0088(11)
C5 0.0502(15) 0.0618(16) 0.0452(14) 0.0093(13) 0.0164(11) -0.0045(12)
C6 0.0403(14) 0.0551(15) 0.0469(14) -0.0010(11) 0.0074(11) 0.0003(11)
C7 0.0326(11) 0.0360(12) 0.0372(12) -0.0038(9) -0.0007(9) 0.0031(9)
C8 0.0348(11) 0.0288(10) 0.0342(11) -0.0037(8) -0.0020(9) -0.0001(9)
C9 0.0411(12) 0.0405(13) 0.0430(13) -0.0061(10) -0.0021(10) -0.0025(10)
C10 0.0533(15) 0.0346(12) 0.0461(13) -0.0109(10) -0.0034(11) -0.0016(10)
C11 0.0654(18) 0.0343(13) 0.087(2) 0.0071(12) -0.0115(16) -0.0115(13)
C12 0.0479(15) 0.0426(14) 0.0691(17) 0.0101(11) -0.0195(13) -0.0094(13)
C13 0.076(2) 0.071(2) 0.0575(17) 0.0026(15) -0.0138(14) -0.0303(16)

loop_
_atom_type_symbol
_atom_type_description
_atom_type_scat_dispersion_real
_atom_type_scat_dispersion_imag
_atom_type_scat_source
C C 0.0033 0.0016 'International Tables Vol C Tables 4.2.6.8 and 6.1.1.4'
H H 0.0000 0.0000 'International Tables Vol C Tables 4.2.6.8 and 6.1.1.4'
N N 0.0061 0.0033 'International Tables Vol C Tables 4.2.6.8 and 6.1.1.4'
O O 0.0106 0.0060 'International Tables Vol C Tables 4.2.6.8 and 6.1.1.4'
Cu Cu 0.3201 1.2651 'International Tables Vol C Tables 4.2.6.8 and 6.1.1.4'

loop_
_geom_angle_atom_site_label_1
_geom_angle_atom_site_label_2
_geom_angle_atom_site_label_3
_geom_angle_site_symmetry_1
_geom_angle_site_symmetry_3
_geom_angle
O1 Cu1 O1 . 5_676 180.00(4)
O1 Cu1 N1 . . 91.06(7)
O1 Cu1 N1 5_676 . 88.94(7)
O1 Cu1 N1 . 5_676 88.94(7)
O1 Cu1 N1 5_676 5_676 91.06(7)
N1 Cu1 N1 . 5_676 180.0
C2 O1 Cu1 . . 128.71(14)
C3 O2 C13 . . 118.1(2)
C7 N1 C8 . . 118.47(18)
C7 N1 Cu1 . . 122.43(14)
C8 N1 Cu1 . . 119.04(12)
C2 C1 C6 . . 120.1(2)
C2 C1 C7 . . 121.69(19)
C6 C1 C7 . . 118.1(2)
O1 C2 C1 . . 123.93(19)
O1 C2 C3 . . 118.5(2)
C1 C2 C3 . . 117.56(19)
O2 C3 C4 . . 125.3(2)
O2 C3 C2 . . 114.17(19)
C4 C3 C2 . . 120.6(2)
C3 C4 C5 . . 121.0(2)
C3 C4 H4 . . 119.5
C5 C4 H4 . . 119.5
C6 C5 C4 . . 119.9(2)
C6 C5 H5 . . 120.0
C4 C5 H5 . . 120.0
C5 C6 C1 . . 120.8(2)
C5 C6 H6 . . 119.6
C1 C6 H6 . . 119.6
N1 C7 C1 . . 127.7(2)
N1 C7 H7 . . 116.1
C1 C7 H7 . . 116.1
N1 C8 C12 . . 111.95(17)
N1 C8 C9 . . 120.09(17)
C12 C8 C9 . . 102.97(17)
N1 C8 H8 . . 107.0
C12 C8 H8 . . 107.0
C9 C8 H8 . . 107.0
C10 C9 C8 . . 101.17(17)
C10 C9 H9A . . 111.5
C8 C9 H9A . . 111.5
C10 C9 H9B . . 111.5
C8 C9 H9B . . 111.5
H9A C9 H9B . . 109.4
C11 C10 C9 . . 104.20(19)
C11 C10 H10A . . 110.9
C9 C10 H10A . . 110.9
C11 C10 H10B . . 110.9
C9 C10 H10B . . 110.9
H10A C10 H10B . . 108.9
C10 C11 C12 . . 106.4(2)
C10 C11 H11A . . 110.5
C12 C11 H11A . . 110.5
C10 C11 H11B . . 110.5
C12 C11 H11B . . 110.5
H11A C11 H11B . . 108.7
C8 C12 C11 . . 105.01(18)
C8 C12 H12A . . 110.7
C11 C12 H12A . . 110.7
C8 C12 H12B . . 110.7
C11 C12 H12B . . 110.7
H12A C12 H12B . . 108.8
O2 C13 H13A . . 109.5
O2 C13 H13B . . 109.5
H13A C13 H13B . . 109.5
O2 C13 H13C . . 109.5
H13A C13 H13C . . 109.5
H13B C13 H13C . . 109.5

loop_
_geom_bond_atom_site_label_1
_geom_bond_atom_site_label_2
_geom_bond_site_symmetry_2
_geom_bond_distance
Cu1 O1 . 1.8770(16)
Cu1 O1 5_676 1.8770(16)
Cu1 N1 . 2.0208(17)
Cu1 N1 5_676 2.0208(17)
O1 C2 . 1.301(2)
O2 C3 . 1.369(3)
O2 C13 . 1.410(4)
N1 C7 . 1.284(3)
N1 C8 . 1.478(3)
C1 C2 . 1.403(3)
C1 C6 . 1.416(3)
C1 C7 . 1.435(3)
C2 C3 . 1.427(3)
C3 C4 . 1.369(3)
C4 C5 . 1.395(4)
C4 H4 . 0.9300
C5 C6 . 1.352(3)
C5 H5 . 0.9300
C6 H6 . 0.9300
C7 H7 . 0.9300
C8 C12 . 1.520(3)
C8 C9 . 1.523(3)
C8 H8 . 0.9800
C9 C10 . 1.518(3)
C9 H9A . 0.9700
C9 H9B . 0.9700
C10 C11 . 1.517(3)
C10 H10A . 0.9700
C10 H10B . 0.9700
C11 C12 . 1.523(3)
C11 H11A . 0.9700
C11 H11B . 0.9700
C12 H12A . 0.9700
C12 H12B . 0.9700
C13 H13A . 0.9600
C13 H13B . 0.9600
C13 H13C . 0.9600
